data_8101774
loop_
_publ_author_name
'X.-S. Tai'
'L.-T. Wang'
'Y.-C. Zhang'
'Q.-G. Meng'
'C.-X. Du'

_publ_section_title
;
Crystal structure of tetrakis(\m~2~-acetato)bis(2-amino-pyrimidine)
dizinc(II), Zn~2~(CH~3~COO)~4~(C~4~H~3~N~2~NH~2~)~2~
;
_journal_issue 2
_journal_name_full 'Zeitschrift f\"ur Kristallographie - New Crystal Structures'
_journal_page_first 277
_journal_page_last 278
_journal_volume 220
_journal_year 2005
_chemical_formula_sum 'C16 H22 N6 O8 Zn2'
_chemical_formula_weight 557.14
_chemical_name_systematic
; 
 tetrakis(\m~2~-acetato)bis(2-aminopyrimidine)dizinc(II)
;
_space_group_IT_number 2
_symmetry_cell_setting triclinic
_symmetry_space_group_name_Hall '-P 1'
_symmetry_space_group_name_H-M 'P -1'
_atom_sites_solution_hydrogens geom
_atom_sites_solution_primary direct
_atom_sites_solution_secondary difmap
_audit_creation_method SHELXL-97
_cell_angle_alpha 99.45(3)
_cell_angle_beta 106.11(3)
_cell_angle_gamma 105.66(3)
_cell_formula_units_Z 1
_cell_length_a 7.7011(15)
_cell_length_b 8.6774(17)
_cell_length_c 8.9183(18)
_cell_measurement_reflns_used 320
_cell_measurement_temperature 291(2)
_cell_measurement_theta_max 25.2
_cell_measurement_theta_min 2
_cell_volume 532.6(3)
_computing_cell_refinement raxis
_computing_data_collection raxis
_computing_data_reduction raxis
_computing_molecular_graphics texsan
_computing_publication_material texsan
_computing_structure_refinement 'SHELXL-97 (Sheldrick, 1997)'
_computing_structure_solution 'SHELXS-97 (Sheldrick, 1990)'
_diffrn_ambient_temperature 291(2)
_diffrn_measured_fraction_theta_full 0.902
_diffrn_measured_fraction_theta_max 0.902
_diffrn_measurement_device_type 'Rigaku R-AXIS-IV'
_diffrn_measurement_method omega/phi
_diffrn_radiation_monochromator graphite
_diffrn_radiation_source 'fine-focus sealed tube'
_diffrn_radiation_type MoK\a
_diffrn_radiation_wavelength 0.71073
_diffrn_reflns_av_R_equivalents 0.0000
_diffrn_reflns_av_sigmaI/netI 0.0206
_diffrn_reflns_limit_h_max 8
_diffrn_reflns_limit_h_min -8
_diffrn_reflns_limit_k_max 10
_diffrn_reflns_limit_k_min 0
_diffrn_reflns_limit_l_max 10
_diffrn_reflns_limit_l_min -10
_diffrn_reflns_number 1592
_diffrn_reflns_theta_full 24.50
_diffrn_reflns_theta_max 24.50
_diffrn_reflns_theta_min 2.46
_exptl_absorpt_coefficient_mu 2.309
_exptl_absorpt_correction_T_max 0.6950
_exptl_absorpt_correction_T_min 0.6553
_exptl_absorpt_correction_type none
_exptl_crystal_colour colorless
_exptl_crystal_density_diffrn 1.737
_exptl_crystal_density_method 'not measured'
_exptl_crystal_description prismatic
_exptl_crystal_F_000 284
_exptl_crystal_size_max 0.20
_exptl_crystal_size_mid 0.18
_exptl_crystal_size_min 0.17
_refine_diff_density_max 0.358
_refine_diff_density_min -0.399
_refine_diff_density_rms 0.080
_refine_ls_extinction_coef 0.007(3)
_refine_ls_extinction_expression Fc^*^=kFc[1+0.001xFc^2^\l^3^/sin(2\q)]^-1/4^
_refine_ls_extinction_method SHELXL
_refine_ls_goodness_of_fit_ref 1.087
_refine_ls_hydrogen_treatment mixed
_refine_ls_matrix_type full
_refine_ls_number_parameters 154
_refine_ls_number_reflns 1592
_refine_ls_number_restraints 0
_refine_ls_restrained_S_all 1.087
_refine_ls_R_factor_all 0.0361
_refine_ls_R_factor_gt 0.0331
_refine_ls_shift/su_max 0.000
_refine_ls_shift/su_mean 0.000
_refine_ls_structure_factor_coef Fsqd
_refine_ls_weighting_details 'calc w=1/[\s^2^(Fo^2^)+(0.0541P)^2^+0.5204P] where P=(Fo^2^+2Fc^2^)/3'
_refine_ls_weighting_scheme calc
_refine_ls_wR_factor_gt 0.0872
_refine_ls_wR_factor_ref 0.0888
_reflns_number_gt 1489
_reflns_number_total 1592
_reflns_threshold_expression >2sigma(I)
_cod_data_source_file 1267-1526.cff
_cod_data_source_block taixs-P-1
_cod_depositor_comments
;
The following automatic conversions were performed:
'_symmetry_cell_setting' value 'Triclinic' changed to 'triclinic'
according to '/home/saulius/struct/CIF-dictionaries/cif_core.dic'
dictionary named 'cif_core.dic' version 2.4.1 from 2010-06-29.

Automatic conversion script
Id: cif_fix_enum 1555 2011-01-17 13:19:09Z saulius 
;
_cod_original_cell_volume 532.57(18)
_cod_original_sg_symbol_H-M P-1
_cod_database_code 8101774

loop_
_symmetry_equiv_pos_as_xyz
'x, y, z'
'-x, -y, -z'

loop_
_atom_site_label
_atom_site_type_symbol
_atom_site_fract_x
_atom_site_fract_y
_atom_site_fract_z
_atom_site_U_iso_or_equiv
_atom_site_adp_type
_atom_site_occupancy
_atom_site_symmetry_multiplicity
_atom_site_Wyckoff_symbol
_atom_site_calc_flag
_atom_site_refinement_flags
_atom_site_disorder_assembly
_atom_site_disorder_group
Zn1 Zn 0.57997(6) 0.58862(5) 0.89118(5) 0.02862(19) Uani 1 2 i d . . .
O1 O 0.7950(4) 0.6086(4) 1.0988(3) 0.0448(7) Uani 1 2 i d . . .
O2 O 0.6920(4) 0.4808(4) 1.2678(3) 0.0406(7) Uani 1 2 i d . . .
O3 O 0.5819(4) 0.3550(3) 0.8054(3) 0.0375(6) Uani 1 2 i d . . .
O4 O 0.4784(4) 0.2277(3) 0.9774(3) 0.0415(7) Uani 1 2 i d . . .
N1 N 0.7537(4) 0.7254(4) 0.7863(3) 0.0302(7) Uani 1 2 i d . . .
N2 N 0.8183(5) 0.8558(4) 0.5834(4) 0.0410(8) Uani 1 2 i d . . .
N3 N 0.5134(5) 0.6947(5) 0.5487(4) 0.0379(8) Uani 1 2 i d . . .
C1 C 0.9405(6) 0.7914(6) 0.8736(5) 0.0516(12) Uani 1 2 i d . . .
H1A H 0.9834 0.7696 0.9735 0.062 Uiso 1 2 i calc R . .
C2 C 1.0705(6) 0.8894(7) 0.8223(6) 0.0639(15) Uani 1 2 i d . . .
H2A H 1.2001 0.9338 0.8840 0.077 Uiso 1 2 i calc R . .
C3 C 1.0005(6) 0.9191(6) 0.6752(5) 0.0497(11) Uani 1 2 i d . . .
H3A H 1.0856 0.9874 0.6381 0.060 Uiso 1 2 i calc R . .
C4 C 0.6983(5) 0.7578(4) 0.6403(4) 0.0295(8) Uani 1 2 i d . . .
C5 C 0.8228(5) 0.5646(5) 1.2269(4) 0.0327(8) Uani 1 2 i d . . .
C6 C 1.0273(6) 0.6172(6) 1.3385(5) 0.0524(12) Uani 1 2 i d . . .
H6A H 1.1108 0.6803 1.2917 0.079 Uiso 1 2 i calc R . .
H6B H 1.0609 0.5207 1.3540 0.079 Uiso 1 2 i calc R . .
H6C H 1.0404 0.6839 1.4407 0.079 Uiso 1 2 i calc R . .
C7 C 0.5366(5) 0.2299(4) 0.8592(4) 0.0308(8) Uani 1 2 i d . . .
C8 C 0.5521(7) 0.0722(5) 0.7735(5) 0.0458(10) Uani 1 2 i d . . .
H8A H 0.5138 -0.0138 0.8249 0.069 Uiso 1 2 i calc R . .
H8B H 0.6823 0.0899 0.7783 0.069 Uiso 1 2 i calc R . .
H8C H 0.4701 0.0398 0.6627 0.069 Uiso 1 2 i calc R . .
H3E H 0.495(6) 0.698(5) 0.466(6) 0.038(13) Uiso 1 2 i d . . .
H3F H 0.444(6) 0.643(5) 0.588(5) 0.040(12) Uiso 1 2 i d . . .

loop_
_atom_site_aniso_label
_atom_site_aniso_U_11
_atom_site_aniso_U_22
_atom_site_aniso_U_33
_atom_site_aniso_U_23
_atom_site_aniso_U_13
_atom_site_aniso_U_12
Zn1 0.0308(3) 0.0321(3) 0.0264(3) 0.01415(18) 0.01473(19) 0.00661(19)
O1 0.0427(16) 0.0605(18) 0.0329(14) 0.0253(14) 0.0127(13) 0.0123(14)
O2 0.0322(14) 0.0537(17) 0.0388(15) 0.0232(14) 0.0153(12) 0.0088(13)
O3 0.0477(16) 0.0353(14) 0.0361(14) 0.0151(12) 0.0227(13) 0.0121(13)
O4 0.0536(17) 0.0373(15) 0.0436(16) 0.0171(13) 0.0293(14) 0.0134(14)
N1 0.0292(15) 0.0349(16) 0.0271(15) 0.0138(13) 0.0130(13) 0.0046(13)
N2 0.046(2) 0.0443(19) 0.0364(18) 0.0212(16) 0.0212(16) 0.0075(17)
N3 0.0381(19) 0.050(2) 0.0268(18) 0.0200(16) 0.0134(16) 0.0082(17)
C1 0.040(2) 0.072(3) 0.035(2) 0.029(2) 0.0115(19) 0.001(2)
C2 0.037(2) 0.087(4) 0.049(3) 0.032(3) 0.010(2) -0.013(3)
C3 0.044(2) 0.055(3) 0.046(2) 0.022(2) 0.022(2) -0.003(2)
C4 0.042(2) 0.0286(18) 0.0270(17) 0.0118(15) 0.0200(17) 0.0145(17)
C5 0.0328(19) 0.039(2) 0.0283(19) 0.0126(17) 0.0109(16) 0.0121(17)
C6 0.032(2) 0.080(3) 0.045(2) 0.031(2) 0.0111(19) 0.014(2)
C7 0.0296(18) 0.034(2) 0.0283(18) 0.0098(16) 0.0109(16) 0.0082(16)
C8 0.061(3) 0.036(2) 0.049(2) 0.0113(19) 0.030(2) 0.018(2)

loop_
_atom_type_symbol
_atom_type_description
_atom_type_scat_dispersion_real
_atom_type_scat_dispersion_imag
_atom_type_scat_source
C C 0.0033 0.0016 'International Tables Vol C Tables 4.2.6.8 and 6.1.1.4'
H H 0.0000 0.0000 'International Tables Vol C Tables 4.2.6.8 and 6.1.1.4'
N N 0.0061 0.0033 'International Tables Vol C Tables 4.2.6.8 and 6.1.1.4'
O O 0.0106 0.0060 'International Tables Vol C Tables 4.2.6.8 and 6.1.1.4'
Zn Zn 0.2839 1.4301 'International Tables Vol C Tables 4.2.6.8 and 6.1.1.4'

loop_
_geom_angle_atom_site_label_1
_geom_angle_atom_site_label_2
_geom_angle_atom_site_label_3
_geom_angle
_geom_angle_site_symmetry_1
_geom_angle_site_symmetry_3
_geom_angle_publ_flag
O2 Zn1 O4 88.09(12) 2_667 2_667 ?
O2 Zn1 O3 88.02(12) 2_667 . ?
O4 Zn1 O3 158.27(11) 2_667 . ?
O2 Zn1 O1 157.66(11) 2_667 . ?
O4 Zn1 O1 87.48(13) 2_667 . ?
O3 Zn1 O1 88.03(12) . . ?
O2 Zn1 N1 105.66(11) 2_667 . ?
O4 Zn1 N1 100.54(12) 2_667 . ?
O3 Zn1 N1 101.10(11) . . ?
O1 Zn1 N1 96.68(12) . . ?
O2 Zn1 Zn1 88.47(8) 2_667 2_667 ?
O4 Zn1 Zn1 79.15(8) 2_667 2_667 ?
O3 Zn1 Zn1 79.38(7) . 2_667 ?
O1 Zn1 Zn1 69.19(8) . 2_667 ?
N1 Zn1 Zn1 165.87(9) . 2_667 ?
C5 O1 Zn1 141.8(3) . . ?
C5 O2 Zn1 116.5(2) . 2_667 ?
C7 O3 Zn1 127.9(2) . . ?
C7 O4 Zn1 128.6(2) . 2_667 ?
C1 N1 C4 116.6(3) . . ?
C1 N1 Zn1 116.4(2) . . ?
C4 N1 Zn1 127.0(3) . . ?
C3 N2 C4 117.1(3) . . ?
C4 N3 H3F 116(3) . . ?
C4 N3 H3E 114(4) . . ?
H3F N3 H3E 129(5) . . ?
N1 C1 C2 122.8(4) . . ?
N1 C1 H1A 118.6 . . ?
C2 C1 H1A 118.6 . . ?
C1 C2 C3 116.5(4) . . ?
C1 C2 H2A 121.8 . . ?
C3 C2 H2A 121.8 . . ?
N2 C3 C2 123.3(4) . . ?
N2 C3 H3A 118.4 . . ?
C2 C3 H3A 118.4 . . ?
N3 C4 N2 117.4(3) . . ?
N3 C4 N1 118.8(3) . . ?
N2 C4 N1 123.7(4) . . ?
O1 C5 O2 124.1(3) . . ?
O1 C5 C6 117.1(3) . . ?
O2 C5 C6 118.9(3) . . ?
C5 C6 H6A 109.5 . . ?
C5 C6 H6B 109.5 . . ?
H6A C6 H6B 109.5 . . ?
C5 C6 H6C 109.5 . . ?
H6A C6 H6C 109.5 . . ?
H6B C6 H6C 109.5 . . ?
O4 C7 O3 124.7(3) . . ?
O4 C7 C8 118.2(3) . . ?
O3 C7 C8 117.1(3) . . ?
C7 C8 H8A 109.5 . . ?
C7 C8 H8B 109.5 . . ?
H8A C8 H8B 109.5 . . ?
C7 C8 H8C 109.5 . . ?
H8A C8 H8C 109.5 . . ?
H8B C8 H8C 109.5 . . ?

loop_
_geom_bond_atom_site_label_1
_geom_bond_atom_site_label_2
_geom_bond_distance
_geom_bond_site_symmetry_2
_geom_bond_publ_flag
Zn1 O2 2.037(3) 2_667 ?
Zn1 O4 2.044(3) 2_667 ?
Zn1 O3 2.052(3) . ?
Zn1 O1 2.059(3) . ?
Zn1 N1 2.068(3) . ?
Zn1 Zn1 2.9890(11) 2_667 ?
O1 C5 1.244(4) . ?
O2 C5 1.254(5) . ?
O2 Zn1 2.037(3) 2_667 ?
O3 C7 1.260(4) . ?
O4 C7 1.256(4) . ?
O4 Zn1 2.044(3) 2_667 ?
N1 C1 1.338(5) . ?
N1 C4 1.354(5) . ?
N2 C3 1.318(6) . ?
N2 C4 1.346(5) . ?
N3 C4 1.335(5) . ?
N3 H3F 0.80(5) . ?
N3 H3E 0.72(5) . ?
C1 C2 1.363(6) . ?
C1 H1A 0.9300 . ?
C2 C3 1.368(6) . ?
C2 H2A 0.9300 . ?
C3 H3A 0.9300 . ?
C5 C6 1.508(5) . ?
C6 H6A 0.9600 . ?
C6 H6B 0.9600 . ?
C6 H6C 0.9600 . ?
C7 C8 1.506(5) . ?
C8 H8A 0.9600 . ?
C8 H8B 0.9600 . ?
C8 H8C 0.9600 . ?

loop_
_geom_hbond_atom_site_label_D
_geom_hbond_atom_site_label_H
_geom_hbond_atom_site_label_A
_geom_hbond_distance_DH
_geom_hbond_distance_HA
_geom_hbond_distance_DA
_geom_hbond_angle_DHA
_geom_hbond_site_symmetry_A
N3 H3F O2 0.80(5) 2.12(5) 2.908(5) 169(4) 2_667
N3 H3E O3 0.72(5) 2.26(5) 2.965(5) 167(5) 2_666

loop_
_geom_torsion_atom_site_label_1
_geom_torsion_atom_site_label_2
_geom_torsion_atom_site_label_3
_geom_torsion_atom_site_label_4
_geom_torsion
_geom_torsion_site_symmetry_1
_geom_torsion_site_symmetry_2
_geom_torsion_site_symmetry_3
_geom_torsion_site_symmetry_4
_geom_torsion_publ_flag
O2 Zn1 O1 C5 1.8(7) 2_667 . . . ?
O4 Zn1 O1 C5 80.6(5) 2_667 . . . ?
O3 Zn1 O1 C5 -78.1(5) . . . . ?
N1 Zn1 O1 C5 -179.1(5) . . . . ?
Zn1 Zn1 O1 C5 1.3(4) 2_667 . . . ?
O2 Zn1 O3 C7 -92.4(3) 2_667 . . . ?
O4 Zn1 O3 C7 -12.5(5) 2_667 . . . ?
O1 Zn1 O3 C7 65.7(3) . . . . ?
N1 Zn1 O3 C7 162.1(3) . . . . ?
Zn1 Zn1 O3 C7 -3.5(3) 2_667 . . . ?
O2 Zn1 N1 C1 177.0(3) 2_667 . . . ?
O4 Zn1 N1 C1 86.0(3) 2_667 . . . ?
O3 Zn1 N1 C1 -92.0(3) . . . . ?
O1 Zn1 N1 C1 -2.7(3) . . . . ?
Zn1 Zn1 N1 C1 -1.4(6) 2_667 . . . ?
O2 Zn1 N1 C4 -1.6(3) 2_667 . . . ?
O4 Zn1 N1 C4 -92.6(3) 2_667 . . . ?
O3 Zn1 N1 C4 89.4(3) . . . . ?
O1 Zn1 N1 C4 178.7(3) . . . . ?
Zn1 Zn1 N1 C4 180.0(2) 2_667 . . . ?
C4 N1 C1 C2 1.2(7) . . . . ?
Zn1 N1 C1 C2 -177.5(4) . . . . ?
N1 C1 C2 C3 0.5(9) . . . . ?
C4 N2 C3 C2 0.2(7) . . . . ?
C1 C2 C3 N2 -1.3(9) . . . . ?
C3 N2 C4 N3 179.3(4) . . . . ?
C3 N2 C4 N1 1.8(6) . . . . ?
C1 N1 C4 N3 180.0(4) . . . . ?
Zn1 N1 C4 N3 -1.4(5) . . . . ?
C1 N1 C4 N2 -2.4(6) . . . . ?
Zn1 N1 C4 N2 176.2(3) . . . . ?
Zn1 O1 C5 O2 -2.1(7) . . . . ?
Zn1 O1 C5 C6 178.1(3) . . . . ?
Zn1 O2 C5 O1 1.2(5) 2_667 . . . ?
Zn1 O2 C5 C6 -179.0(3) 2_667 . . . ?
Zn1 O4 C7 O3 4.7(6) 2_667 . . . ?
Zn1 O4 C7 C8 -174.6(3) 2_667 . . . ?
Zn1 O3 C7 O4 1.0(6) . . . . ?
Zn1 O3 C7 C8 -179.7(3) . . . . ?
